data_4130956
loop_
_publ_author_name
'Pearson, Ryan M.'
'Lim, Chern-Hooi'
'McCarthy, Blaine G.'
'Musgrave, Charles B.'
'Miyake, Garret M.'

_publ_section_title
;
 Organocatalyzed Atom Transfer Radical Polymerization Using N-Aryl
 Phenoxazines as Photoredox Catalysts.
;
_journal_issue 35
_journal_name_full 'Journal of the American Chemical Society'
_journal_page_first 11399
_journal_page_last 11407
_journal_paper_doi 10.1021/jacs.6b08068
_journal_volume 138
_journal_year 2016
_chemical_formula_moiety 'C22 H15 N O'
_chemical_formula_sum 'C22 H15 N O'
_chemical_formula_weight 309.35
_space_group_crystal_system triclinic
_space_group_IT_number 2
_space_group_name_Hall '-P 1'
_space_group_name_H-M_alt 'P -1'
_atom_sites_solution_hydrogens geom
_audit_creation_method SHELXL-2014/7
_cell_angle_alpha 83.142(4)
_cell_angle_beta 78.687(4)
_cell_angle_gamma 71.594(4)
_cell_formula_units_Z 2
_cell_length_a 8.8713(6)
_cell_length_b 9.1631(6)
_cell_length_c 11.2812(9)
_cell_measurement_reflns_used 4797
_cell_measurement_temperature 117(2)
_cell_measurement_theta_max 32.43
_cell_measurement_theta_min 2.35
_cell_volume 851.58(11)
_computing_cell_refinement 'Bruker SAINT'
_computing_data_collection 'Bruker APEX3'
_computing_data_reduction 'Bruker SAINT'
_computing_molecular_graphics 'Bruker SHELXTL'
_computing_publication_material 'Bruker SHELXTL'
_computing_structure_refinement 'SHELXL-2014/7 (Sheldrick, 2014)'
_computing_structure_solution 'SHELXS-97 (Sheldrick 2008)'
_diffrn_ambient_temperature 117(2)
_diffrn_measured_fraction_theta_full 0.999
_diffrn_measured_fraction_theta_max 0.999
_diffrn_measurement_device_type 'Bruker APEX-II CCD'
_diffrn_measurement_method '\f and \w scans'
_diffrn_radiation_type MoK\a
_diffrn_radiation_wavelength 0.71073
_diffrn_reflns_av_R_equivalents 0.0632
_diffrn_reflns_av_unetI/netI 0.0731
_diffrn_reflns_Laue_measured_fraction_full 0.999
_diffrn_reflns_Laue_measured_fraction_max 0.999
_diffrn_reflns_limit_h_max 11
_diffrn_reflns_limit_h_min -11
_diffrn_reflns_limit_k_max 11
_diffrn_reflns_limit_k_min -11
_diffrn_reflns_limit_l_max 12
_diffrn_reflns_limit_l_min -14
_diffrn_reflns_number 13754
_diffrn_reflns_point_group_measured_fraction_full 0.999
_diffrn_reflns_point_group_measured_fraction_max 0.999
_diffrn_reflns_theta_full 25.242
_diffrn_reflns_theta_max 27.480
_diffrn_reflns_theta_min 1.844
_exptl_absorpt_coefficient_mu 0.074
_exptl_absorpt_correction_T_max 0.7466
_exptl_absorpt_correction_T_min 0.6543
_exptl_absorpt_correction_type multi-scan
_exptl_absorpt_process_details 'SCALE (Bruker, 2009)'
_exptl_crystal_colour colourless
_exptl_crystal_density_diffrn 1.206
_exptl_crystal_density_meas ?
_exptl_crystal_density_method 'not measured'
_exptl_crystal_description rod
_exptl_crystal_F_000 324
_exptl_crystal_size_max 0.374
_exptl_crystal_size_mid 0.132
_exptl_crystal_size_min 0.097
_refine_diff_density_max 0.714
_refine_diff_density_min -0.316
_refine_diff_density_rms 0.063
_refine_ls_extinction_method none
_refine_ls_goodness_of_fit_ref 1.030
_refine_ls_hydrogen_treatment constr
_refine_ls_matrix_type full
_refine_ls_number_parameters 217
_refine_ls_number_reflns 3908
_refine_ls_number_restraints 0
_refine_ls_restrained_S_all 1.030
_refine_ls_R_factor_all 0.0976
_refine_ls_R_factor_gt 0.0569
_refine_ls_shift/su_max 0.000
_refine_ls_shift/su_mean 0.000
_refine_ls_structure_factor_coef Fsqd
_refine_ls_weighting_details 'w=1/[\s^2^(Fo^2^)+(0.0633P)^2^+0.2487P] where P=(Fo^2^+2Fc^2^)/3'
_refine_ls_weighting_scheme calc
_refine_ls_wR_factor_gt 0.1236
_refine_ls_wR_factor_ref 0.1452
_reflns_Friedel_coverage 0.000
_reflns_number_gt 2555
_reflns_number_total 3908
_reflns_threshold_expression 'I > 2\s(I)'
_cod_data_source_file ja6b08068_si_003.cif
_cod_data_source_block gm01
_cod_depositor_comments
;
The following automatic conversions were performed:

data item '_exptl_crystal_density_meas' value 'not measured' was
changed to '?' -- the value is perceived as not measured.

Automatic conversion script
Id: cif_fix_values 6909 2019-04-08 15:41:33Z antanas 
;
_cod_original_cell_volume 851.59(11)
_cod_database_code 4130956
_shelx_shelxl_version_number 2014/7
_shelx_space_group_comment
; 
The symmetry employed for this shelxl refinement is uniquely defined 
by the following loop, which should always be used as a source of 
symmetry information in preference to the above space-group names. 
They are only intended as comments. 
;
_shelx_estimated_absorpt_t_min 0.973
_shelx_estimated_absorpt_t_max 0.993
_platon_squeeze_void_probe_radius 1.20

loop_
_space_group_symop_operation_xyz
'x, y, z'
'-x, -y, -z'

loop_
_atom_site_label
_atom_site_type_symbol
_atom_site_fract_x
_atom_site_fract_y
_atom_site_fract_z
_atom_site_U_iso_or_equiv
_atom_site_adp_type
_atom_site_occupancy
_atom_site_site_symmetry_order
_atom_site_calc_flag
_atom_site_refinement_flags_posn
_atom_site_refinement_flags_adp
N1 N 0.6593(2) 0.59364(19) 0.27860(17) 0.0196(4) Uani 1 1 d . .
O1 O 0.4626(2) 0.83537(17) 0.14819(17) 0.0320(4) Uani 1 1 d . .
C1 C 0.7016(3) 0.7296(2) 0.24311(19) 0.0182(5) Uani 1 1 d . .
C2 C 0.8383(3) 0.7524(3) 0.2705(2) 0.0222(5) Uani 1 1 d . .
H2 H 0.9085 0.6729 0.3135 0.027 Uiso 1 1 calc R U
C3 C 0.8730(3) 0.8902(3) 0.2356(2) 0.0272(5) Uani 1 1 d . .
H3 H 0.9669 0.9040 0.2550 0.033 Uiso 1 1 calc R U
C4 C 0.7728(3) 1.0074(3) 0.1732(2) 0.0270(6) Uani 1 1 d . .
H4 H 0.7971 1.1017 0.1499 0.032 Uiso 1 1 calc R U
C5 C 0.6359(3) 0.9864(2) 0.1445(2) 0.0237(5) Uani 1 1 d . .
H5 H 0.5660 1.0666 0.1017 0.028 Uiso 1 1 calc R U
C6 C 0.6018(3) 0.8490(2) 0.1783(2) 0.0211(5) Uani 1 1 d . .
C7 C 0.4389(3) 0.6910(2) 0.1653(2) 0.0214(5) Uani 1 1 d . .
C8 C 0.3127(3) 0.6743(3) 0.1192(2) 0.0256(5) Uani 1 1 d . .
H8 H 0.2490 0.7584 0.0752 0.031 Uiso 1 1 calc R U
C9 C 0.2788(3) 0.5348(3) 0.1372(2) 0.0281(6) Uani 1 1 d . .
H9 H 0.1907 0.5235 0.1069 0.034 Uiso 1 1 calc R U
C10 C 0.3740(3) 0.4122(3) 0.1995(2) 0.0254(5) Uani 1 1 d . .
H10 H 0.3515 0.3162 0.2113 0.030 Uiso 1 1 calc R U
C11 C 0.5026(3) 0.4285(2) 0.2450(2) 0.0208(5) Uani 1 1 d . .
H11 H 0.5682 0.3431 0.2865 0.025 Uiso 1 1 calc R U
C12 C 0.5354(3) 0.5691(2) 0.23008(19) 0.0178(5) Uani 1 1 d . .
C13 C 0.7645(3) 0.4684(2) 0.3414(2) 0.0184(5) Uani 1 1 d . .
C14 C 0.7385(3) 0.4571(2) 0.4651(2) 0.0219(5) Uani 1 1 d . .
H14 H 0.6506 0.5305 0.5090 0.026 Uiso 1 1 calc R U
C15 C 0.8427(3) 0.3356(3) 0.5281(2) 0.0260(5) Uani 1 1 d . .
H15 H 0.8253 0.3287 0.6141 0.031 Uiso 1 1 calc R U
C16 C 0.9680(3) 0.2286(3) 0.4653(2) 0.0245(5) Uani 1 1 d . .
H16 H 1.0363 0.1474 0.5084 0.029 Uiso 1 1 calc R U
C17 C 0.9978(3) 0.2366(2) 0.3362(2) 0.0190(5) Uani 1 1 d . .
C18 C 1.1261(3) 0.1279(2) 0.2679(2) 0.0223(5) Uani 1 1 d . .
H18 H 1.1955 0.0450 0.3089 0.027 Uiso 1 1 calc R U
C19 C 1.1520(3) 0.1396(2) 0.1442(2) 0.0230(5) Uani 1 1 d . .
H19 H 1.2390 0.0655 0.1001 0.028 Uiso 1 1 calc R U
C20 C 1.0497(3) 0.2618(2) 0.0816(2) 0.0219(5) Uani 1 1 d . .
H20 H 1.0682 0.2692 -0.0045 0.026 Uiso 1 1 calc R U
C21 C 0.9246(3) 0.3692(2) 0.1437(2) 0.0194(5) Uani 1 1 d . .
H21 H 0.8569 0.4509 0.1005 0.023 Uiso 1 1 calc R U
C22 C 0.8944(3) 0.3600(2) 0.2728(2) 0.0173(5) Uani 1 1 d . .

loop_
_atom_site_aniso_label
_atom_site_aniso_U_11
_atom_site_aniso_U_22
_atom_site_aniso_U_33
_atom_site_aniso_U_23
_atom_site_aniso_U_13
_atom_site_aniso_U_12
N1 0.0172(10) 0.0174(9) 0.0236(10) 0.0017(8) -0.0083(8) -0.0027(8)
O1 0.0224(10) 0.0207(8) 0.0527(12) 0.0111(8) -0.0173(9) -0.0043(7)
C1 0.0192(12) 0.0186(10) 0.0145(11) -0.0026(9) 0.0007(9) -0.0039(9)
C2 0.0243(13) 0.0266(12) 0.0174(11) -0.0008(9) -0.0065(10) -0.0082(10)
C3 0.0301(15) 0.0334(13) 0.0233(13) -0.0024(10) -0.0051(11) -0.0162(11)
C4 0.0354(15) 0.0217(11) 0.0248(13) -0.0026(10) 0.0013(11) -0.0131(11)
C5 0.0251(14) 0.0176(11) 0.0209(12) -0.0002(9) 0.0023(10) -0.0001(10)
C6 0.0165(12) 0.0209(11) 0.0233(12) -0.0028(9) -0.0014(10) -0.0028(9)
C7 0.0188(13) 0.0205(11) 0.0221(12) 0.0013(9) -0.0021(10) -0.0039(9)
C8 0.0188(13) 0.0325(13) 0.0231(13) 0.0065(10) -0.0078(10) -0.0046(10)
C9 0.0216(14) 0.0437(14) 0.0230(13) -0.0019(11) -0.0083(11) -0.0127(11)
C10 0.0267(14) 0.0266(12) 0.0251(13) -0.0028(10) -0.0034(11) -0.0114(10)
C11 0.0201(13) 0.0190(10) 0.0214(12) -0.0009(9) -0.0047(10) -0.0028(9)
C12 0.0150(12) 0.0216(11) 0.0151(11) -0.0018(9) -0.0017(9) -0.0033(9)
C13 0.0164(12) 0.0175(10) 0.0221(12) 0.0015(9) -0.0074(9) -0.0045(9)
C14 0.0196(13) 0.0241(11) 0.0201(12) -0.0043(9) -0.0026(10) -0.0031(10)
C15 0.0259(14) 0.0348(13) 0.0169(12) 0.0008(10) -0.0060(10) -0.0079(11)
C16 0.0219(13) 0.0292(12) 0.0214(12) 0.0034(10) -0.0094(10) -0.0046(10)
C17 0.0156(12) 0.0196(11) 0.0236(12) 0.0019(9) -0.0078(10) -0.0061(9)
C18 0.0193(13) 0.0191(11) 0.0283(13) 0.0020(9) -0.0084(10) -0.0038(10)
C19 0.0173(13) 0.0228(11) 0.0275(13) -0.0073(10) -0.0027(10) -0.0026(9)
C20 0.0252(14) 0.0240(11) 0.0173(11) -0.0039(9) -0.0024(10) -0.0081(10)
C21 0.0195(12) 0.0202(11) 0.0196(12) 0.0015(9) -0.0068(9) -0.0064(9)
C22 0.0164(12) 0.0172(10) 0.0205(11) -0.0003(9) -0.0059(9) -0.0069(9)

loop_
_atom_type_symbol
_atom_type_description
_atom_type_scat_dispersion_real
_atom_type_scat_dispersion_imag
_atom_type_scat_source
C C 0.0033 0.0016 'International Tables Vol C Tables 4.2.6.8 and 6.1.1.4'
H H 0.0000 0.0000 'International Tables Vol C Tables 4.2.6.8 and 6.1.1.4'
N N 0.0061 0.0033 'International Tables Vol C Tables 4.2.6.8 and 6.1.1.4'
O O 0.0106 0.0060 'International Tables Vol C Tables 4.2.6.8 and 6.1.1.4'

loop_
_geom_angle_atom_site_label_1
_geom_angle_atom_site_label_2
_geom_angle_atom_site_label_3
_geom_angle
C1 N1 C12 118.99(17)
C1 N1 C13 119.37(17)
C12 N1 C13 120.20(16)
C6 O1 C7 117.86(16)
C2 C1 C6 118.03(19)
C2 C1 N1 122.80(19)
C6 C1 N1 119.17(19)
C3 C2 C1 120.6(2)
C4 C3 C2 120.8(2)
C3 C4 C5 119.4(2)
C6 C5 C4 119.9(2)
C5 C6 O1 117.30(19)
C5 C6 C1 121.2(2)
O1 C6 C1 121.44(19)
C8 C7 O1 117.07(19)
C8 C7 C12 121.4(2)
O1 C7 C12 121.50(19)
C7 C8 C9 119.9(2)
C10 C9 C8 119.6(2)
C9 C10 C11 120.4(2)
C12 C11 C10 120.5(2)
C11 C12 C7 118.12(19)
C11 C12 N1 122.76(18)
C7 C12 N1 119.12(18)
C14 C13 C22 121.46(19)
C14 C13 N1 119.5(2)
C22 C13 N1 119.06(19)
C13 C14 C15 120.0(2)
C16 C15 C14 120.2(2)
C15 C16 C17 121.2(2)
C18 C17 C16 122.86(19)
C18 C17 C22 118.5(2)
C16 C17 C22 118.7(2)
C19 C18 C17 121.4(2)
C18 C19 C20 120.1(2)
C21 C20 C19 120.5(2)
C20 C21 C22 120.7(2)
C13 C22 C21 122.67(19)
C13 C22 C17 118.47(19)
C21 C22 C17 118.9(2)

loop_
_geom_bond_atom_site_label_1
_geom_bond_atom_site_label_2
_geom_bond_distance
N1 C1 1.404(3)
N1 C12 1.407(3)
N1 C13 1.442(3)
O1 C6 1.389(3)
O1 C7 1.390(3)
C1 C2 1.390(3)
C1 C6 1.403(3)
C2 C3 1.387(3)
C3 C4 1.379(3)
C4 C5 1.390(3)
C5 C6 1.379(3)
C7 C8 1.379(3)
C7 C12 1.400(3)
C8 C9 1.386(3)
C9 C10 1.383(3)
C10 C11 1.394(3)
C11 C12 1.392(3)
C13 C14 1.365(3)
C13 C22 1.422(3)
C14 C15 1.421(3)
C15 C16 1.366(3)
C16 C17 1.425(3)
C17 C18 1.416(3)
C17 C22 1.429(3)
C18 C19 1.366(3)
C19 C20 1.413(3)
C20 C21 1.365(3)
C21 C22 1.425(3)

loop_
_platon_squeeze_void_nr
_platon_squeeze_void_average_x
_platon_squeeze_void_average_y
_platon_squeeze_void_average_z
_platon_squeeze_void_volume
_platon_squeeze_void_count_electrons
_platon_squeeze_void_content
1 0.500 1.000 0.500 98 41 ' '
